data_4104066
loop_
_publ_author_name
'Naoki Ousaka'
'Tomohiro Sato'
'Reiko Kuroda'

_publ_section_title
;
 Total Helical-Sense Bias of an Achiral Peptide Main Chain Induced by a
 Chiral Side-Chain Bridge
;
_journal_name_full 'Journal of the American Chemical Society'
_journal_page_first 3820
_journal_page_last 3821
_journal_paper_doi 10.1021/ja8091714
_journal_volume 131
_journal_year 2009
_chemical_absolute_configuration rm
_chemical_formula_sum 'C185 H305 N37 O58 S6'
_chemical_formula_weight 4168.02
_chemical_name_systematic
; 
 ? 
;
_space_group_IT_number 19
_symmetry_cell_setting orthorhombic
_symmetry_space_group_name_Hall 'P 2ac 2ab'
_symmetry_space_group_name_H-M 'P 21 21 21'
_atom_sites_solution_hydrogens geom
_atom_sites_solution_primary direct
_atom_sites_solution_secondary difmap
_audit_creation_method SHELXL-97
_cell_angle_alpha 90.00
_cell_angle_beta 90.00
_cell_angle_gamma 90.00
_cell_formula_units_Z 4
_cell_length_a 15.6934(14)
_cell_length_b 17.4648(14)
_cell_length_c 84.055(7)
_cell_measurement_reflns_used 9999
_cell_measurement_temperature 115(2)
_cell_measurement_theta_max 17.23
_cell_measurement_theta_min 1.32
_cell_volume 23038(3)
_computing_cell_refinement 'Bruker SAINT'
_computing_data_collection 'Bruker SMART'
_computing_data_reduction 'Bruker SAINT'
_computing_structure_refinement 'SHELXL-97 (Sheldrick, 1997)'
_computing_structure_solution 'SHELXS-97 (Sheldrick, 1997)'
_diffrn_ambient_temperature 115(2)
_diffrn_measured_fraction_theta_full 0.999
_diffrn_measured_fraction_theta_max 0.999
_diffrn_measurement_device_type 'CCD area detector'
_diffrn_measurement_method '\w scans'
_diffrn_radiation_monochromator graphite
_diffrn_radiation_source 'fine-focus sealed tube'
_diffrn_radiation_type MoK\a
_diffrn_radiation_wavelength 0.71073
_diffrn_reflns_av_R_equivalents 0.1306
_diffrn_reflns_av_sigmaI/netI 0.1162
_diffrn_reflns_limit_h_max 13
_diffrn_reflns_limit_h_min -12
_diffrn_reflns_limit_k_max 14
_diffrn_reflns_limit_k_min -14
_diffrn_reflns_limit_l_max 68
_diffrn_reflns_limit_l_min -70
_diffrn_reflns_number 53366
_diffrn_reflns_theta_full 17.23
_diffrn_reflns_theta_max 17.23
_diffrn_reflns_theta_min 1.32
_exptl_absorpt_coefficient_mu 0.141
_exptl_absorpt_correction_T_max 0.9930
_exptl_absorpt_correction_T_min 0.9393
_exptl_absorpt_correction_type empirical
_exptl_absorpt_process_details 'Bruker SADABS'
_exptl_crystal_colour colorless
_exptl_crystal_density_diffrn 1.202
_exptl_crystal_density_method 'not measured'
_exptl_crystal_description plate
_exptl_crystal_F_000 8936
_exptl_crystal_size_max 0.45
_exptl_crystal_size_mid 0.25
_exptl_crystal_size_min 0.05
_refine_diff_density_max 0.582
_refine_diff_density_min -0.387
_refine_diff_density_rms 0.074
_refine_ls_abs_structure_details 'Flack H D (1983), Acta Cryst. A39, 876-881'
_refine_ls_abs_structure_Flack 0.22(19)
_refine_ls_extinction_method none
_refine_ls_goodness_of_fit_ref 1.072
_refine_ls_hydrogen_treatment constr
_refine_ls_matrix_type full
_refine_ls_number_parameters 1227
_refine_ls_number_reflns 13960
_refine_ls_number_restraints 0
_refine_ls_restrained_S_all 1.072
_refine_ls_R_factor_all 0.1218
_refine_ls_R_factor_gt 0.0985
_refine_ls_shift/su_max 0.000
_refine_ls_shift/su_mean 0.000
_refine_ls_structure_factor_coef Fsqd
_refine_ls_weighting_details 'calc w=1/[\s^2^(Fo^2^)+(0.0496P)^2^+196.9338P] where P=(Fo^2^+2Fc^2^)/3'
_refine_ls_weighting_scheme calc
_refine_ls_wR_factor_gt 0.2056
_refine_ls_wR_factor_ref 0.2186
_reflns_number_gt 11060
_reflns_number_total 13960
_reflns_threshold_expression >2sigma(I)
_cod_data_source_file ja8091714_si_003.cif
_cod_data_source_block ousa12b
_cod_database_code 4104066

loop_
_symmetry_equiv_pos_as_xyz
'x, y, z'
'-x+1/2, -y, z+1/2'
'x+1/2, -y+1/2, -z'
'-x, y+1/2, -z+1/2'

loop_
_atom_site_label
_atom_site_type_symbol
_atom_site_fract_x
_atom_site_fract_y
_atom_site_fract_z
_atom_site_U_iso_or_equiv
_atom_site_adp_type
_atom_site_occupancy
_atom_site_symmetry_multiplicity
_atom_site_calc_flag
_atom_site_refinement_flags
C1 C 0.8760(11) 0.8447(9) 0.93394(17) 0.018(5) Uiso 1 1 d .
N1 N 0.8432(8) 0.7274(8) 0.91922(15) 0.031(4) Uiso 1 1 d .
H1 H 0.8412 0.6804 0.9230 0.037 Uiso 1 1 calc R
O1 O 0.8532(7) 0.9134(7) 0.93713(12) 0.037(3) Uiso 1 1 d .
C1A C 0.8073(11) 0.7896(10) 0.9290(2) 0.034(5) Uiso 1 1 d .
C1B C 0.7718(11) 0.7551(10) 0.94357(19) 0.045(6) Uiso 1 1 d .
H1B1 H 0.7375 0.7932 0.9492 0.068 Uiso 1 1 calc R
H1B2 H 0.8185 0.7378 0.9504 0.068 Uiso 1 1 calc R
H1B3 H 0.7359 0.7112 0.9407 0.068 Uiso 1 1 calc R
C1C C 0.7349(11) 0.8279(10) 0.9203(2) 0.047(6) Uiso 1 1 d .
H1C1 H 0.6852 0.7940 0.9202 0.070 Uiso 1 1 calc R
H1C2 H 0.7522 0.8386 0.9093 0.070 Uiso 1 1 calc R
H1C3 H 0.7204 0.8760 0.9256 0.070 Uiso 1 1 calc R
C2 C 1.0259(11) 0.9459(10) 0.93020(19) 0.026(5) Uiso 1 1 d .
N2 N 0.9549(8) 0.8222(7) 0.93533(14) 0.024(4) Uiso 1 1 d .
H2 H 0.9663 0.7743 0.9329 0.029 Uiso 1 1 calc R
O2 O 1.0563(7) 1.0067(6) 0.93549(12) 0.031(3) Uiso 1 1 d .
C2A C 1.0258(10) 0.8699(8) 0.94057(17) 0.014(4) Uiso 1 1 d .
C2B C 1.1083(11) 0.8287(10) 0.9373(2) 0.042(6) Uiso 1 1 d .
H2B1 H 1.1167 0.7885 0.9453 0.063 Uiso 1 1 calc R
H2B2 H 1.1557 0.8651 0.9378 0.063 Uiso 1 1 calc R
H2B3 H 1.1063 0.8055 0.9267 0.063 Uiso 1 1 calc R
C2C C 1.0195(11) 0.8922(9) 0.95795(17) 0.032(5) Uiso 1 1 d .
H2C1 H 0.9667 0.9209 0.9597 0.048 Uiso 1 1 calc R
H2C2 H 1.0684 0.9243 0.9608 0.048 Uiso 1 1 calc R
H2C3 H 1.0194 0.8459 0.9645 0.048 Uiso 1 1 calc R
C3 C 0.9557(11) 1.0707(10) 0.91034(18) 0.023(5) Uiso 1 1 d .
N3 N 1.0008(8) 0.9379(7) 0.91495(14) 0.019(4) Uiso 1 1 d .
H3 H 0.9840 0.8926 0.9116 0.023 Uiso 1 1 calc R
O3 O 0.9808(7) 1.1380(6) 0.90717(11) 0.027(3) Uiso 1 1 d .
C3A C 1.0005(10) 1.0023(9) 0.90377(18) 0.022(5) Uiso 1 1 d .
C3B C 1.0910(10) 1.0212(9) 0.89840(18) 0.023(5) Uiso 1 1 d .
H3B1 H 1.1264 1.0326 0.9079 0.027 Uiso 1 1 calc R
H3B2 H 1.0898 1.0676 0.8917 0.027 Uiso 1 1 calc R
C3C C 1.1323(10) 0.9550(9) 0.88898(17) 0.018(5) Uiso 1 1 d .
H3C1 H 1.1905 0.9697 0.8856 0.021 Uiso 1 1 calc R
H3C2 H 1.1366 0.9090 0.8958 0.021 Uiso 1 1 calc R
N3D N 1.0801(8) 0.9377(7) 0.87490(15) 0.026(4) Uiso 1 1 d .
C3E C 0.9942(10) 0.9157(9) 0.87944(19) 0.029(5) Uiso 1 1 d .
H3E1 H 0.9962 0.8689 0.8861 0.035 Uiso 1 1 calc R
H3E2 H 0.9602 0.9044 0.8698 0.035 Uiso 1 1 calc R
C3F C 0.9528(10) 0.9804(9) 0.88872(17) 0.022(5) Uiso 1 1 d .
H3F1 H 0.9487 1.0259 0.8818 0.027 Uiso 1 1 calc R
H3F2 H 0.8941 0.9649 0.8916 0.027 Uiso 1 1 calc R
C4 C 0.8837(11) 1.1790(10) 0.93544(19) 0.029(5) Uiso 1 1 d .
N4 N 0.8919(8) 1.0611(7) 0.91972(14) 0.023(4) Uiso 1 1 d .
H4 H 0.8826 1.0140 0.9230 0.027 Uiso 1 1 calc R
O4 O 0.8505(7) 1.2446(7) 0.93751(12) 0.035(3) Uiso 1 1 d .
C4A C 0.8312(10) 1.1215(9) 0.92572(18) 0.021(5) Uiso 1 1 d .
C4B C 0.7863(12) 1.1565(10) 0.91174(19) 0.045(6) Uiso 1 1 d .
H4B1 H 0.8283 1.1790 0.9045 0.068 Uiso 1 1 calc R
H4B2 H 0.7472 1.1964 0.9155 0.068 Uiso 1 1 calc R
H4B3 H 0.7540 1.1168 0.9061 0.068 Uiso 1 1 calc R
C4C C 0.7706(11) 1.0814(10) 0.93685(19) 0.037(5) Uiso 1 1 d .
H4C1 H 0.7298 1.1185 0.9412 0.055 Uiso 1 1 calc R
H4C2 H 0.8028 1.0582 0.9456 0.055 Uiso 1 1 calc R
H4C3 H 0.7398 1.0414 0.9310 0.055 Uiso 1 1 calc R
C5 C 1.0260(11) 1.2849(11) 0.9427(2) 0.039(6) Uiso 1 1 d .
N5 N 0.9569(8) 1.1589(7) 0.94193(14) 0.025(4) Uiso 1 1 d .
H5 H 0.9751 1.1118 0.9404 0.030 Uiso 1 1 calc R
O5 O 1.0455(7) 1.3458(7) 0.95015(12) 0.037(3) Uiso 1 1 d .
C5A C 1.0088(10) 1.2099(9) 0.95137(18) 0.017(5) Uiso 1 1 d .
C5B C 1.0927(12) 1.1678(11) 0.9546(2) 0.058(6) Uiso 1 1 d .
H5B1 H 1.0806 1.1149 0.9577 0.087 Uiso 1 1 calc R
H5B2 H 1.1236 1.1937 0.9632 0.087 Uiso 1 1 calc R
H5B3 H 1.1276 1.1680 0.9449 0.087 Uiso 1 1 calc R
C5C C 0.9671(11) 1.2287(10) 0.96760(18) 0.039(5) Uiso 1 1 d .
H5C1 H 0.9099 1.2495 0.9658 0.058 Uiso 1 1 calc R
H5C2 H 1.0019 1.2665 0.9732 0.058 Uiso 1 1 calc R
H5C3 H 0.9631 1.1819 0.9740 0.058 Uiso 1 1 calc R
C6 C 0.9837(10) 1.4155(10) 0.91888(17) 0.018(5) Uiso 1 1 d .
N6 N 1.0283(8) 1.2822(7) 0.92653(14) 0.023(4) Uiso 1 1 d .
H6 H 1.0178 1.2382 0.9218 0.027 Uiso 1 1 calc R
O6 O 1.0017(7) 1.4806(6) 0.91523(11) 0.023(3) Uiso 1 1 d .
C6A C 1.0479(10) 1.3506(9) 0.91630(17) 0.021(5) Uiso 1 1 d .
C6B C 1.0372(11) 1.3233(9) 0.89899(18) 0.032(5) Uiso 1 1 d .
H6B1 H 0.9797 1.3008 0.8978 0.038 Uiso 1 1 calc R
H6B2 H 1.0404 1.3684 0.8919 0.038 Uiso 1 1 calc R
C6C C 1.1006(9) 1.2665(9) 0.89364(18) 0.021(5) Uiso 1 1 d .
H6C1 H 1.0920 1.2550 0.8822 0.026 Uiso 1 1 calc R
H6C2 H 1.0940 1.2184 0.8997 0.026 Uiso 1 1 calc R
N6D N 1.1886(9) 1.2992(7) 0.89623(16) 0.032(4) Uiso 1 1 d .
C6E C 1.2038(11) 1.3192(10) 0.91323(19) 0.035(5) Uiso 1 1 d .
H6E1 H 1.2618 1.3405 0.9145 0.042 Uiso 1 1 calc R
H6E2 H 1.1990 1.2728 0.9199 0.042 Uiso 1 1 calc R
C6F C 1.1366(10) 1.3790(9) 0.91838(19) 0.030(5) Uiso 1 1 d .
H6F1 H 1.1458 1.3924 0.9297 0.036 Uiso 1 1 calc R
H6F2 H 1.1442 1.4262 0.9120 0.036 Uiso 1 1 calc R
C7 C 0.9001(10) 1.5228(9) 0.94008(18) 0.020(5) Uiso 1 1 d .
N7 N 0.9113(7) 1.3999(7) 0.92710(12) 0.013(3) Uiso 1 1 d .
H7 H 0.9010 1.3521 0.9298 0.015 Uiso 1 1 calc R
O7 O 0.8771(7) 1.5932(6) 0.93856(11) 0.029(3) Uiso 1 1 d .
C7A C 0.8502(11) 1.4581(9) 0.93162(19) 0.028(5) Uiso 1 1 d .
C7B C 0.8026(10) 1.4885(9) 0.91734(17) 0.023(5) Uiso 1 1 d .
H7B1 H 0.7855 1.4456 0.9105 0.034 Uiso 1 1 calc R
H7B2 H 0.8396 1.5232 0.9113 0.034 Uiso 1 1 calc R
H7B3 H 0.7517 1.5162 0.9209 0.034 Uiso 1 1 calc R
C7C C 0.7920(10) 1.4242(9) 0.94465(17) 0.025(5) Uiso 1 1 d .
H7C1 H 0.7602 1.3807 0.9403 0.038 Uiso 1 1 calc R
H7C2 H 0.7519 1.4635 0.9483 0.038 Uiso 1 1 calc R
H7C3 H 0.8269 1.4069 0.9536 0.038 Uiso 1 1 calc R
C8 C 0.9625(12) 1.6254(11) 0.9645(2) 0.041(6) Uiso 1 1 d .
N8 N 0.9609(8) 1.5047(7) 0.95017(13) 0.020(4) Uiso 1 1 d .
H8 H 0.9683 1.4558 0.9524 0.025 Uiso 1 1 calc R
O8 O 0.9766(8) 1.6940(7) 0.96314(14) 0.050(4) Uiso 1 1 d .
C8A C 1.0174(10) 1.5601(9) 0.95802(19) 0.024(5) Uiso 1 1 d .
C8B C 1.0777(11) 1.5927(10) 0.9456(2) 0.047(6) Uiso 1 1 d .
H8B1 H 1.1210 1.5544 0.9430 0.070 Uiso 1 1 calc R
H8B2 H 1.1056 1.6385 0.9499 0.070 Uiso 1 1 calc R
H8B3 H 1.0456 1.6063 0.9361 0.070 Uiso 1 1 calc R
C8C C 1.0632(10) 1.5225(9) 0.97129(18) 0.030(5) Uiso 1 1 d .
H8C1 H 1.0220 1.4970 0.9783 0.045 Uiso 1 1 calc R
H8C2 H 1.0947 1.5610 0.9774 0.045 Uiso 1 1 calc R
H8C3 H 1.1030 1.4845 0.9670 0.045 Uiso 1 1 calc R
C9 C 1.1047(11) 0.9350(10) 0.8598(2) 0.033(5) Uiso 1 1 d .
N9 N 1.2243(8) 0.9063(7) 0.84243(14) 0.025(4) Uiso 1 1 d .
H9 H 1.1910 0.8982 0.8342 0.030 Uiso 1 1 calc R
O9 O 1.0542(7) 0.9148(6) 0.84902(12) 0.035(3) Uiso 1 1 d .
C9A C 1.1970(10) 0.9572(9) 0.85461(18) 0.018(5) Uiso 1 1 d .
H9A H 1.2372 0.9569 0.8638 0.022 Uiso 1 1 calc R
C9B C 1.1901(12) 1.0376(9) 0.84714(19) 0.038(5) Uiso 1 1 d .
H9B1 H 1.1517 1.0349 0.8378 0.046 Uiso 1 1 calc R
H9B2 H 1.2471 1.0533 0.8433 0.046 Uiso 1 1 calc R
S9 S 1.1508(3) 1.1095(3) 0.86063(6) 0.0401(14) Uiso 1 1 d .
C10 C 1.2507(12) 1.3031(10) 0.8854(2) 0.034(5) Uiso 1 1 d .
N10 N 1.2545(9) 1.3499(8) 0.85864(14) 0.030(4) Uiso 1 1 d .
H10 H 1.3068 1.3613 0.8557 0.036 Uiso 1 1 calc R
O10 O 1.3231(7) 1.3249(6) 0.89000(13) 0.037(3) Uiso 1 1 d .
C10A C 1.2360(11) 1.2821(10) 0.86810(18) 0.029(5) Uiso 1 1 d .
H10A H 1.1754 1.2662 0.8665 0.035 Uiso 1 1 calc R
C10B C 1.2957(10) 1.2156(8) 0.86390(18) 0.024(5) Uiso 1 1 d .
H10B H 1.3546 1.2274 0.8674 0.029 Uiso 1 1 calc R
H10C H 1.2961 1.2070 0.8523 0.029 Uiso 1 1 calc R
S10 S 1.2568(3) 1.1309(3) 0.87408(5) 0.0346(14) Uiso 1 1 d .
C101 C 0.8767(11) 0.7376(11) 0.9057(2) 0.028(5) Uiso 1 1 d .
O102 O 0.8922(7) 0.8025(7) 0.90044(12) 0.032(3) Uiso 1 1 d .
O103 O 0.8991(7) 0.6729(7) 0.89837(13) 0.041(4) Uiso 1 1 d .
C104 C 0.9496(12) 0.6773(11) 0.8837(2) 0.042(6) Uiso 1 1 d .
H10D H 0.9440 0.6284 0.8778 0.051 Uiso 1 1 calc R
H10E H 0.9261 0.7184 0.8768 0.051 Uiso 1 1 calc R
C105 C 1.0362(12) 0.6920(10) 0.8864(2) 0.034(5) Uiso 1 1 d .
C106 C 1.0832(13) 0.7392(11) 0.8761(2) 0.056(6) Uiso 1 1 d .
H106 H 1.0573 0.7607 0.8669 0.067 Uiso 1 1 calc R
C107 C 1.1681(15) 0.7539(13) 0.8796(3) 0.078(8) Uiso 1 1 d .
H107 H 1.1977 0.7876 0.8727 0.094 Uiso 1 1 calc R
C108 C 1.211(2) 0.7252(17) 0.8917(3) 0.129(11) Uiso 1 1 d .
H108 H 1.2694 0.7377 0.8932 0.155 Uiso 1 1 calc R
C109 C 1.1671(18) 0.6736(16) 0.9026(3) 0.115(10) Uiso 1 1 d .
H109 H 1.1941 0.6504 0.9115 0.138 Uiso 1 1 calc R
C110 C 1.0813(15) 0.6612(13) 0.8987(3) 0.076(7) Uiso 1 1 d .
H110 H 1.0509 0.6273 0.9055 0.092 Uiso 1 1 calc R
C111 C 1.2966(13) 0.8717(11) 0.8432(2) 0.040(5) Uiso 1 1 d .
O112 O 1.3532(8) 0.8806(7) 0.85384(14) 0.055(4) Uiso 1 1 d .
O113 O 1.3157(7) 0.8286(7) 0.83031(13) 0.041(4) Uiso 1 1 d .
C114 C 1.3980(12) 0.7840(11) 0.8283(2) 0.048(6) Uiso 1 1 d .
C115 C 1.3802(13) 0.7407(12) 0.8134(2) 0.068(7) Uiso 1 1 d .
H11A H 1.3681 0.7767 0.8048 0.101 Uiso 1 1 calc R
H11B H 1.3308 0.7073 0.8151 0.101 Uiso 1 1 calc R
H11C H 1.4299 0.7095 0.8107 0.101 Uiso 1 1 calc R
C116 C 1.4055(17) 0.7295(15) 0.8422(3) 0.113(10) Uiso 1 1 d .
H11D H 1.4346 0.7552 0.8510 0.170 Uiso 1 1 calc R
H11E H 1.4383 0.6843 0.8390 0.170 Uiso 1 1 calc R
H11F H 1.3485 0.7136 0.8456 0.170 Uiso 1 1 calc R
C117 C 1.4696(14) 0.8412(13) 0.8274(3) 0.087(8) Uiso 1 1 d .
H11G H 1.4744 0.8608 0.8165 0.131 Uiso 1 1 calc R
H11H H 1.5231 0.8164 0.8305 0.131 Uiso 1 1 calc R
H11I H 1.4578 0.8838 0.8347 0.131 Uiso 1 1 calc R
C121 C 1.1884(16) 1.3938(13) 0.8546(2) 0.061(7) Uiso 1 1 d .
O122 O 1.1156(9) 1.3831(7) 0.85806(13) 0.049(4) Uiso 1 1 d .
O123 O 1.2192(8) 1.4552(8) 0.84603(15) 0.060(4) Uiso 1 1 d .
C124 C 1.1548(14) 1.5104(13) 0.8394(3) 0.070(7) Uiso 1 1 d .
C125 C 1.1161(14) 1.5541(12) 0.8535(2) 0.076(7) Uiso 1 1 d .
H12A H 1.0709 1.5232 0.8584 0.114 Uiso 1 1 calc R
H12B H 1.0922 1.6026 0.8498 0.114 Uiso 1 1 calc R
H12C H 1.1605 1.5643 0.8614 0.114 Uiso 1 1 calc R
C126 C 1.0953(14) 1.4710(13) 0.8286(3) 0.083(8) Uiso 1 1 d .
H12D H 1.0529 1.4427 0.8348 0.125 Uiso 1 1 calc R
H12E H 1.1270 1.4352 0.8218 0.125 Uiso 1 1 calc R
H12F H 1.0664 1.5088 0.8219 0.125 Uiso 1 1 calc R
C127 C 1.2152(18) 1.5641(16) 0.8300(3) 0.130(11) Uiso 1 1 d .
H12G H 1.1819 1.5943 0.8224 0.195 Uiso 1 1 calc R
H12H H 1.2574 1.5334 0.8243 0.195 Uiso 1 1 calc R
H12I H 1.2445 1.5986 0.8374 0.195 Uiso 1 1 calc R
O131 O 0.8973(7) 1.5987(6) 0.97352(12) 0.034(3) Uiso 1 1 d .
C132 C 0.8379(11) 1.6547(10) 0.9799(2) 0.041(6) Uiso 1 1 d .
H13Z H 0.8666 1.7043 0.9809 0.062 Uiso 1 1 calc R
H13Y H 0.8179 1.6378 0.9903 0.062 Uiso 1 1 calc R
H13X H 0.7892 1.6598 0.9727 0.062 Uiso 1 1 calc R
C11 C 0.3101(12) 0.8654(10) 0.77008(19) 0.034(5) Uiso 1 1 d .
N11 N 0.3550(9) 0.9904(9) 0.76239(16) 0.044(5) Uiso 1 1 d .
H11 H 0.3413 1.0357 0.7662 0.053 Uiso 1 1 calc R
O11 O 0.3343(7) 0.7947(6) 0.77243(12) 0.034(3) Uiso 1 1 d .
C11A C 0.3725(11) 0.9287(10) 0.7732(2) 0.033(5) Uiso 1 1 d .
C11B C 0.3501(12) 0.9584(10) 0.7900(2) 0.051(6) Uiso 1 1 d .
H11J H 0.3739 0.9237 0.7980 0.077 Uiso 1 1 calc R
H11K H 0.2880 0.9607 0.7912 0.077 Uiso 1 1 calc R
H11L H 0.3741 1.0097 0.7914 0.077 Uiso 1 1 calc R
C11C C 0.4637(11) 0.9022(10) 0.7724(2) 0.046(6) Uiso 1 1 d .
H11M H 0.4757 0.8822 0.7617 0.069 Uiso 1 1 calc R
H11N H 0.4731 0.8618 0.7803 0.069 Uiso 1 1 calc R
H11O H 0.5017 0.9454 0.7746 0.069 Uiso 1 1 calc R
C12 C 0.1961(11) 0.7621(10) 0.75030(18) 0.024(5) Uiso 1 1 d .
N12 N 0.2352(9) 0.8787(8) 0.76401(14) 0.031(4) Uiso 1 1 d .
H12 H 0.2250 0.9264 0.7613 0.037 Uiso 1 1 calc R
O12 O 0.1534(7) 0.6986(6) 0.75111(12) 0.031(3) Uiso 1 1 d .
C12A C 0.1672(10) 0.8253(9) 0.76121(18) 0.023(5) Uiso 1 1 d .
C12B C 0.0930(11) 0.8691(10) 0.75321(19) 0.039(5) Uiso 1 1 d .
H12J H 0.0758 0.9120 0.7600 0.059 Uiso 1 1 calc R
H12K H 0.0445 0.8344 0.7517 0.059 Uiso 1 1 calc R
H12L H 0.1116 0.8885 0.7428 0.059 Uiso 1 1 calc R
C12C C 0.1345(12) 0.7939(10) 0.77733(19) 0.044(6) Uiso 1 1 d .
H12M H 0.1792 0.7630 0.7823 0.067 Uiso 1 1 calc R
H12N H 0.0839 0.7621 0.7755 0.067 Uiso 1 1 calc R
H12O H 0.1197 0.8368 0.7843 0.067 Uiso 1 1 calc R
C13 C 0.3071(10) 0.6382(9) 0.74042(19) 0.021(5) Uiso 1 1 d .
N13 N 0.2584(8) 0.7719(8) 0.74021(14) 0.026(4) Uiso 1 1 d .
H13 H 0.2827 0.8172 0.7396 0.032 Uiso 1 1 calc R
O13 O 0.2960(7) 0.5712(6) 0.73387(12) 0.030(3) Uiso 1 1 d .
C13A C 0.2885(10) 0.7114(9) 0.73013(18) 0.023(5) Uiso 1 1 d .
C13B C 0.2243(11) 0.6927(10) 0.71695(19) 0.034(5) Uiso 1 1 d .
H13A H 0.1681 0.6813 0.7217 0.041 Uiso 1 1 calc R
H13B H 0.2434 0.6468 0.7110 0.041 Uiso 1 1 calc R
C13C C 0.2159(10) 0.7617(9) 0.70527(19) 0.031(5) Uiso 1 1 d .
H13C H 0.1736 0.7500 0.6969 0.037 Uiso 1 1 calc R
H13D H 0.1968 0.8080 0.7111 0.037 Uiso 1 1 calc R
N13D N 0.3012(9) 0.7749(8) 0.69808(16) 0.031(4) Uiso 1 1 d .
C13E C 0.3625(11) 0.7959(9) 0.71030(18) 0.030(5) Uiso 1 1 d .
H13E H 0.3436 0.8436 0.7156 0.037 Uiso 1 1 calc R
H13F H 0.4185 0.8059 0.7053 0.037 Uiso 1 1 calc R
C13F C 0.3718(10) 0.7347(9) 0.72236(18) 0.023(5) Uiso 1 1 d .
H13G H 0.4116 0.7524 0.7307 0.027 Uiso 1 1 calc R
H13H H 0.3975 0.6892 0.7172 0.027 Uiso 1 1 calc R
C14 C 0.2874(12) 0.5252(11) 0.7677(2) 0.035(5) Uiso 1 1 d .
N14 N 0.3355(7) 0.6486(7) 0.75455(14) 0.020(4) Uiso 1 1 d .
H14 H 0.3413 0.6958 0.7581 0.025 Uiso 1 1 calc R
O14 O 0.3064(7) 0.4615(7) 0.77205(12) 0.033(3) Uiso 1 1 d .
C14A C 0.3591(12) 0.5834(10) 0.7654(2) 0.041(6) Uiso 1 1 d .
C14B C 0.3792(11) 0.6203(9) 0.78179(17) 0.032(5) Uiso 1 1 d .
H14A H 0.4253 0.6576 0.7806 0.048 Uiso 1 1 calc R
H14B H 0.3967 0.5803 0.7893 0.048 Uiso 1 1 calc R
H14C H 0.3282 0.6461 0.7858 0.048 Uiso 1 1 calc R
C14C C 0.4381(11) 0.5438(10) 0.7583(2) 0.046(6) Uiso 1 1 d .
H14D H 0.4264 0.5288 0.7473 0.069 Uiso 1 1 calc R
H14E H 0.4517 0.4981 0.7646 0.069 Uiso 1 1 calc R
H14F H 0.4865 0.5792 0.7586 0.069 Uiso 1 1 calc R
C15 C 0.1553(11) 0.4232(10) 0.75761(19) 0.026(5) Uiso 1 1 d .
N15 N 0.2098(9) 0.5490(8) 0.76516(14) 0.027(4) Uiso 1 1 d .
H15 H 0.2016 0.5972 0.7625 0.032 Uiso 1 1 calc R
O15 O 0.1224(6) 0.3616(6) 0.76153(11) 0.025(3) Uiso 1 1 d .
C15A C 0.1383(11) 0.5000(10) 0.76650(18) 0.026(5) Uiso 1 1 d .
C15B C 0.0607(11) 0.5381(10) 0.75883(19) 0.042(6) Uiso 1 1 d .
H15A H 0.0473 0.5856 0.7645 0.062 Uiso 1 1 calc R
H15B H 0.0118 0.5034 0.7594 0.062 Uiso 1 1 calc R
H15C H 0.0732 0.5498 0.7477 0.062 Uiso 1 1 calc R
C15C C 0.1221(11) 0.4807(10) 0.78426(18) 0.036(5) Uiso 1 1 d .
H15D H 0.1744 0.4602 0.7890 0.053 Uiso 1 1 calc R
H15E H 0.0766 0.4424 0.7851 0.053 Uiso 1 1 calc R
H15F H 0.1050 0.5272 0.7899 0.053 Uiso 1 1 calc R
C16 C 0.2624(11) 0.3012(10) 0.7412(2) 0.034(5) Uiso 1 1 d .
N16 N 0.1968(8) 0.4278(8) 0.74345(15) 0.032(4) Uiso 1 1 d .
H16 H 0.2158 0.4730 0.7405 0.038 Uiso 1 1 calc R
O16 O 0.2589(8) 0.2342(7) 0.73509(13) 0.049(4) Uiso 1 1 d .
C16A C 0.2116(10) 0.3648(9) 0.73313(17) 0.018(5) Uiso 1 1 d .
C16B C 0.1273(11) 0.3323(10) 0.72689(19) 0.033(5) Uiso 1 1 d .
H16A H 0.1386 0.2865 0.7203 0.039 Uiso 1 1 calc R
H16B H 0.0909 0.3167 0.7359 0.039 Uiso 1 1 calc R
C16C C 0.0825(11) 0.3908(10) 0.71727(18) 0.035(5) Uiso 1 1 d .
H16C H 0.0267 0.3700 0.7139 0.043 Uiso 1 1 calc R
H16D H 0.0715 0.4362 0.7240 0.043 Uiso 1 1 calc R
N16D N 0.1296(9) 0.4145(7) 0.70331(16) 0.031(4) Uiso 1 1 d .
C16E C 0.2155(11) 0.4472(10) 0.7076(2) 0.035(5) Uiso 1 1 d .
H16E H 0.2493 0.4561 0.6979 0.042 Uiso 1 1 calc R
H16F H 0.2080 0.4969 0.7131 0.042 Uiso 1 1 calc R
C16F C 0.2610(11) 0.3930(10) 0.71815(18) 0.031(5) Uiso 1 1 d .
H16G H 0.3144 0.4178 0.7218 0.038 Uiso 1 1 calc R
H16H H 0.2772 0.3476 0.7118 0.038 Uiso 1 1 calc R
C17 C 0.2874(13) 0.2027(11) 0.7698(2) 0.048(6) Uiso 1 1 d .
N17 N 0.3062(9) 0.3166(8) 0.75436(16) 0.036(4) Uiso 1 1 d .
H17 H 0.3087 0.3646 0.7575 0.044 Uiso 1 1 calc R
O17 O 0.3166(8) 0.1380(7) 0.77591(14) 0.057(4) Uiso 1 1 d .
C17A C 0.3504(11) 0.2593(10) 0.7639(2) 0.036(5) Uiso 1 1 d .
C17B C 0.3923(11) 0.2990(10) 0.77811(18) 0.037(5) Uiso 1 1 d .
H17A H 0.4328 0.3375 0.7743 0.056 Uiso 1 1 calc R
H17B H 0.4226 0.2609 0.7846 0.056 Uiso 1 1 calc R
H17C H 0.3485 0.3239 0.7846 0.056 Uiso 1 1 calc R
C17C C 0.4202(11) 0.2190(10) 0.75394(19) 0.036(5) Uiso 1 1 d .
H17D H 0.3958 0.2017 0.7438 0.053 Uiso 1 1 calc R
H17E H 0.4421 0.1748 0.7598 0.053 Uiso 1 1 calc R
H17F H 0.4668 0.2549 0.7518 0.053 Uiso 1 1 calc R
C18 C 0.1822(17) 0.1491(17) 0.7953(3) 0.103(9) Uiso 1 1 d .
N18 N 0.2081(10) 0.2184(8) 0.77099(16) 0.040(4) Uiso 1 1 d .
H18 H 0.1897 0.2607 0.7665 0.048 Uiso 1 1 calc R
O18 O 0.1667(12) 0.0929(11) 0.8042(2) 0.124(7) Uiso 1 1 d .
C18A C 0.1449(13) 0.1700(12) 0.7794(2) 0.057(6) Uiso 1 1 d .
C18B C 0.0610(13) 0.2115(11) 0.7818(2) 0.063(7) Uiso 1 1 d .
H18A H 0.0233 0.1804 0.7885 0.095 Uiso 1 1 calc R
H18B H 0.0340 0.2200 0.7714 0.095 Uiso 1 1 calc R
H18C H 0.0713 0.2609 0.7869 0.095 Uiso 1 1 calc R
C18C C 0.1265(14) 0.0948(12) 0.7711(2) 0.082(8) Uiso 1 1 d .
H18D H 0.1777 0.0627 0.7713 0.123 Uiso 1 1 calc R
H18E H 0.1098 0.1048 0.7601 0.123 Uiso 1 1 calc R
H18F H 0.0801 0.0683 0.7767 0.123 Uiso 1 1 calc R
C19 C 0.3311(13) 0.7591(10) 0.6837(2) 0.042(6) Uiso 1 1 d .
N19 N 0.2784(9) 0.8010(8) 0.65800(15) 0.037(4) Uiso 1 1 d .
H19 H 0.3291 0.8073 0.6537 0.044 Uiso 1 1 calc R
O19 O 0.4058(8) 0.7640(7) 0.68011(14) 0.049(4) Uiso 1 1 d .
C19A C 0.2683(12) 0.7411(10) 0.6702(2) 0.041(6) Uiso 1 1 d .
H19A H 0.2089 0.7433 0.6745 0.049 Uiso 1 1 calc R
C19B C 0.2850(12) 0.6620(10) 0.6641(2) 0.043(6) Uiso 1 1 d .
H19B H 0.3441 0.6595 0.6600 0.051 Uiso 1 1 calc R
H19C H 0.2460 0.6515 0.6551 0.051 Uiso 1 1 calc R
S19 S 0.2710(3) 0.5899(3) 0.67895(6) 0.0460(16) Uiso 1 1 d .
C20 C 0.0948(12) 0.4107(10) 0.6891(2) 0.031(5) Uiso 1 1 d .
N20 N 0.1156(9) 0.3813(8) 0.66081(15) 0.034(4) Uiso 1 1 d .
H20 H 0.0835 0.3979 0.6530 0.041 Uiso 1 1 calc R
O20 O 0.0191(8) 0.3897(6) 0.68756(13) 0.042(3) Uiso 1 1 d .
C20A C 0.1388(11) 0.4332(9) 0.67406(18) 0.030(5) Uiso 1 1 d .
H20A H 0.2020 0.4329 0.6757 0.036 Uiso 1 1 calc R
C20B C 0.1095(11) 0.5126(9) 0.66878(19) 0.034(5) Uiso 1 1 d .
H20B H 0.0466 0.5125 0.6679 0.041 Uiso 1 1 calc R
H20C H 0.1332 0.5233 0.6581 0.041 Uiso 1 1 calc R
S20 S 0.1414(3) 0.5901(3) 0.68236(6) 0.0456(15) Uiso 1 1 d .
C201 C 0.3592(11) 0.9799(11) 0.7463(2) 0.037(5) Uiso 1 1 d .
O202 O 0.3707(7) 0.9190(7) 0.73972(13) 0.046(4) Uiso 1 1 d .
O203 O 0.3492(8) 1.0460(7) 0.73826(14) 0.047(4) Uiso 1 1 d .
C204 C 0.3497(14) 1.0443(12) 0.7210(2) 0.069(7) Uiso 1 1 d .
H20D H 0.3897 1.0041 0.7173 0.083 Uiso 1 1 calc R
H20E H 0.3703 1.0941 0.7169 0.083 Uiso 1 1 calc R
C205 C 0.2647(12) 1.0288(11) 0.7145(2) 0.042(6) Uiso 1 1 d .
C206 C 0.1938(13) 1.0683(11) 0.7191(2) 0.050(6) Uiso 1 1 d .
H206 H 0.1986 1.1056 0.7273 0.060 Uiso 1 1 calc R
C207 C 0.1155(14) 1.0556(12) 0.7122(2) 0.068(7) Uiso 1 1 d .
H207 H 0.0675 1.0846 0.7155 0.082 Uiso 1 1 calc R
C208 C 0.1062(14) 0.9987(12) 0.7001(2) 0.059(6) Uiso 1 1 d .
H208 H 0.0527 0.9906 0.6950 0.071 Uiso 1 1 calc R
C209 C 0.1755(12) 0.9567(11) 0.6959(2) 0.044(6) Uiso 1 1 d .
H209 H 0.1705 0.9163 0.6884 0.053 Uiso 1 1 calc R
C210 C 0.2570(13) 0.9745(11) 0.7030(2) 0.050(6) Uiso 1 1 d .
H210 H 0.3063 0.9475 0.6996 0.060 Uiso 1 1 calc R
C211 C 0.2162(11) 0.8455(9) 0.65310(18) 0.020(5) Uiso 1 1 d .
O212 O 0.1438(9) 0.8427(7) 0.65766(15) 0.063(4) Uiso 1 1 d .
O213 O 0.2483(7) 0.8971(6) 0.64284(12) 0.031(3) Uiso 1 1 d .
C214 C 0.1921(11) 0.9556(10) 0.63589(19) 0.032(5) Uiso 1 1 d .
C215 C 0.1534(10) 1.0044(9) 0.64854(18) 0.029(5) Uiso 1 1 d .
H21A H 0.1095 0.9752 0.6542 0.043 Uiso 1 1 calc R
H21B H 0.1277 1.0499 0.6437 0.043 Uiso 1 1 calc R
H21C H 0.1977 1.0202 0.6561 0.043 Uiso 1 1 calc R
C216 C 0.1253(12) 0.9153(11) 0.6247(2) 0.061(7) Uiso 1 1 d .
H21D H 0.0947 0.9542 0.6185 0.092 Uiso 1 1 calc R
H21E H 0.0846 0.8863 0.6312 0.092 Uiso 1 1 calc R
H21F H 0.1550 0.8804 0.6175 0.092 Uiso 1 1 calc R
C217 C 0.2528(11) 1.0004(11) 0.6262(2) 0.044(6) Uiso 1 1 d .
H21G H 0.2947 1.0249 0.6332 0.066 Uiso 1 1 calc R
H21H H 0.2219 1.0397 0.6202 0.066 Uiso 1 1 calc R
H21I H 0.2823 0.9662 0.6188 0.066 Uiso 1 1 calc R
C221 C 0.1451(13) 0.3060(11) 0.6609(2) 0.044(6) Uiso 1 1 d .
O222 O 0.1112(8) 0.2625(7) 0.65162(14) 0.048(4) Uiso 1 1 d .
O223 O 0.2020(8) 0.2953(6) 0.67122(13) 0.040(3) Uiso 1 1 d .
C224 C 0.2401(12) 0.2159(11) 0.6734(2) 0.049(6) Uiso 1 1 d .
C225 C 0.2861(12) 0.1970(10) 0.6581(2) 0.046(6) Uiso 1 1 d .
H22A H 0.2479 0.2059 0.6490 0.069 Uiso 1 1 calc R
H22B H 0.3037 0.1431 0.6582 0.069 Uiso 1 1 calc R
H22C H 0.3366 0.2297 0.6571 0.069 Uiso 1 1 calc R
C226 C 0.2996(12) 0.2254(11) 0.6872(2) 0.058(6) Uiso 1 1 d .
H22D H 0.3486 0.2564 0.6840 0.087 Uiso 1 1 calc R
H22E H 0.3194 0.1749 0.6908 0.087 Uiso 1 1 calc R
H22F H 0.2697 0.2509 0.6960 0.087 Uiso 1 1 calc R
C227 C 0.1699(12) 0.1632(11) 0.6778(2) 0.060(7) Uiso 1 1 d .
H22G H 0.1367 0.1855 0.6865 0.089 Uiso 1 1 calc R
H22H H 0.1937 0.1140 0.6811 0.089 Uiso 1 1 calc R
H22I H 0.1328 0.1554 0.6685 0.089 Uiso 1 1 calc R
O231 O 0.2163(10) 0.2138(9) 0.80274(18) 0.085(5) Uiso 1 1 d .
C232 C 0.251(2) 0.2076(18) 0.8181(3) 0.158(13) Uiso 1 1 d .
H23Z H 0.2060 0.1917 0.8255 0.238 Uiso 1 1 calc R
H23Y H 0.2735 0.2574 0.8214 0.238 Uiso 1 1 calc R
H23X H 0.2966 0.1696 0.8181 0.238 Uiso 1 1 calc R
C21 C 0.5258(11) 0.8880(10) 0.51842(18) 0.026(5) Uiso 1 1 d .
N21 N 0.4678(8) 1.0162(7) 0.52453(14) 0.024(4) Uiso 1 1 d .
H21 H 0.4811 1.0629 0.5215 0.029 Uiso 1 1 calc R
O21 O 0.5092(7) 0.8206(6) 0.51441(12) 0.027(3) Uiso 1 1 d .
C21A C 0.4724(11) 0.9541(10) 0.5131(2) 0.034(5) Uiso 1 1 d .
C21B C 0.5089(11) 0.9860(10) 0.49824(19) 0.042(6) Uiso 1 1 d .
H21J H 0.4740 1.0292 0.4946 0.064 Uiso 1 1 calc R
H21K H 0.5096 0.9463 0.4900 0.064 Uiso 1 1 calc R
H21L H 0.5672 1.0036 0.5002 0.064 Uiso 1 1 calc R
C21C C 0.3794(13) 0.9272(12) 0.5092(2) 0.070(7) Uiso 1 1 d .
H21M H 0.3520 0.9088 0.5190 0.105 Uiso 1 1 calc R
H21N H 0.3813 0.8857 0.5014 0.105 Uiso 1 1 calc R
H21O H 0.3468 0.9703 0.5049 0.105 Uiso 1 1 calc R
C22 C 0.6065(11) 0.7825(10) 0.54169(18) 0.023(5) Uiso 1 1 d .
N22 N 0.5920(8) 0.9055(7) 0.52774(13) 0.020(4) Uiso 1 1 d .
H22 H 0.5991 0.9536 0.5306 0.024 Uiso 1 1 calc R
O22 O 0.6393(6) 0.7169(6) 0.54211(11) 0.020(3) Uiso 1 1 d .
C22A C 0.6535(10) 0.8487(9) 0.53348(18) 0.022(5) Uiso 1 1 d .
C22B C 0.7108(11) 0.8872(10) 0.54525(19) 0.041(5) Uiso 1 1 d .
H22J H 0.6768 0.9199 0.5523 0.061 Uiso 1 1 calc R
H22K H 0.7527 0.9186 0.5396 0.061 Uiso 1 1 calc R
H22L H 0.7404 0.8484 0.5516 0.061 Uiso 1 1 calc R
C22C C 0.7070(11) 0.8184(10) 0.51993(19) 0.040(5) Uiso 1 1 d .
H22M H 0.7425 0.8598 0.5157 0.059 Uiso 1 1 calc R
H22N H 0.6697 0.7989 0.5115 0.059 Uiso 1 1 calc R
H22O H 0.7436 0.7770 0.5238 0.059 Uiso 1 1 calc R
C23 C 0.4725(10) 0.6673(10) 0.54659(19) 0.023(5) Uiso 1 1 d .
N23 N 0.5324(8) 0.7988(8) 0.54951(14) 0.027(4) Uiso 1 1 d .
H23 H 0.5124 0.8458 0.5498 0.033 Uiso 1 1 calc R
O23 O 0.4670(6) 0.6013(6) 0.55221(11) 0.025(3) Uiso 1 1 d .
C23A C 0.4862(10) 0.7345(9) 0.55751(17) 0.013(4) Uiso 1 1 d .
C23B C 0.3987(9) 0.7650(9) 0.56204(17) 0.018(5) Uiso 1 1 d .
H23A H 0.3640 0.7214 0.5659 0.022 Uiso 1 1 calc R
H23B H 0.3710 0.7845 0.5523 0.022 Uiso 1 1 calc R
C23C C 0.3952(10) 0.8279(9) 0.57454(16) 0.017(5) Uiso 1 1 d .
H23C H 0.4217 0.8753 0.5704 0.021 Uiso 1 1 calc R
H23D H 0.3352 0.8393 0.5773 0.021 Uiso 1 1 calc R
N23D N 0.4420(8) 0.8011(7) 0.58882(14) 0.014(4) Uiso 1 1 d .
C23E C 0.5255(10) 0.7756(9) 0.58546(18) 0.024(5) Uiso 1 1 d .
H23E H 0.5519 0.7562 0.5954 0.029 Uiso 1 1 calc R
H23F H 0.5600 0.8195 0.5817 0.029 Uiso 1 1 calc R
C23F C 0.5273(10) 0.7127(8) 0.57292(15) 0.011(4) Uiso 1 1 d .
H23G H 0.5874 0.6984 0.5708 0.013 Uiso 1 1 calc R
H23H H 0.4981 0.6669 0.5772 0.013 Uiso 1 1 calc R
C24 C 0.5060(11) 0.5589(9) 0.52017(18) 0.018(5) Uiso 1 1 d .
N24 N 0.4573(7) 0.6810(7) 0.53140(13) 0.014(4) Uiso 1 1 d .
H24 H 0.4584 0.7287 0.5280 0.017 Uiso 1 1 calc R
O24 O 0.4887(6) 0.4926(6) 0.51528(11) 0.025(3) Uiso 1 1 d .
C24A C 0.4384(10) 0.6194(9) 0.51973(17) 0.019(5) Uiso 1 1 d .
C24B C 0.3498(9) 0.5879(9) 0.52211(17) 0.020(5) Uiso 1 1 d .
H24A H 0.3426 0.5724 0.5332 0.029 Uiso 1 1 calc R
H24B H 0.3414 0.5435 0.5152 0.029 Uiso 1 1 calc R
H24C H 0.3078 0.6275 0.5195 0.029 Uiso 1 1 calc R
C24C C 0.4399(10) 0.6567(9) 0.50315(16) 0.024(5) Uiso 1 1 d .
H24D H 0.4216 0.6193 0.4952 0.036 Uiso 1 1 calc R
H24E H 0.4979 0.6739 0.5007 0.036 Uiso 1 1 calc R
H24F H 0.4012 0.7007 0.5030 0.036 Uiso 1 1 calc R
C25 C 0.6350(11) 0.4521(10) 0.5341(2) 0.030(5) Uiso 1 1 d .
N25 N 0.5824(8) 0.5777(7) 0.52509(13) 0.020(4) Uiso 1 1 d .
H25 H 0.5908 0.6244 0.5287 0.023 Uiso 1 1 calc R
O25 O 0.6808(7) 0.3939(6) 0.53177(11) 0.026(3) Uiso 1 1 d .
C25A C 0.6558(10) 0.5234(9) 0.52477(18) 0.024(5) Uiso 1 1 d .
C25B C 0.7319(11) 0.5646(10) 0.5325(2) 0.045(6) Uiso 1 1 d .
H25A H 0.7437 0.6122 0.5267 0.068 Uiso 1 1 calc R
H25B H 0.7822 0.5314 0.5321 0.068 Uiso 1 1 calc R
H25C H 0.7184 0.5766 0.5436 0.068 Uiso 1 1 calc R
C25C C 0.6779(11) 0.5039(10) 0.50790(19) 0.046(6) Uiso 1 1 d .
H25D H 0.6276 0.4828 0.5026 0.068 Uiso 1 1 calc R
H25E H 0.7238 0.4659 0.5078 0.068 Uiso 1 1 calc R
H25F H 0.6967 0.5502 0.5023 0.068 Uiso 1 1 calc R
C26 C 0.5238(11) 0.3201(10) 0.5451(2) 0.033(5) Uiso 1 1 d .
N26 N 0.5785(7) 0.4549(7) 0.54581(13) 0.013(4) Uiso 1 1 d .
H26 H 0.5532 0.4989 0.5478 0.016 Uiso 1 1 calc R
O26 O 0.5271(7) 0.2553(6) 0.55102(12) 0.030(3) Uiso 1 1 d .
C26A C 0.5558(10) 0.3883(9) 0.55573(18) 0.024(5) Uiso 1 1 d .
C26B C 0.4834(10) 0.4145(9) 0.56688(17) 0.020(5) Uiso 1 1 d .
H26A H 0.4370 0.4362 0.5603 0.024 Uiso 1 1 calc R
H26B H 0.4604 0.3690 0.5724 0.024 Uiso 1 1 calc R
C26C C 0.5086(11) 0.4725(10) 0.57907(19) 0.035(5) Uiso 1 1 d .
H26C H 0.5213 0.5218 0.5738 0.042 Uiso 1 1 calc R
H26D H 0.4607 0.4809 0.5866 0.042 Uiso 1 1 calc R
N26D N 0.5850(8) 0.4459(7) 0.58802(15) 0.024(4) Uiso 1 1 d .
C26E C 0.6571(10) 0.4269(9) 0.57775(18) 0.024(5) Uiso 1 1 d .
H26E H 0.7051 0.4084 0.5843 0.028 Uiso 1 1 calc R
H26F H 0.6761 0.4735 0.5721 0.028 Uiso 1 1 calc R
C26F C 0.6329(10) 0.3655(9) 0.56568(18) 0.025(5) Uiso 1 1 d .
H26G H 0.6820 0.3560 0.5585 0.030 Uiso 1 1 calc R
H26H H 0.6202 0.3172 0.5714 0.030 Uiso 1 1 calc R
C27 C 0.5529(10) 0.2194(9) 0.51797(16) 0.009(4) Uiso 1 1 d .
N27 N 0.4989(7) 0.3372(7) 0.53076(14) 0.016(4) Uiso 1 1 d .
H27 H 0.4955 0.3855 0.5278 0.019 Uiso 1 1 calc R
O27 O 0.5353(6) 0.1525(6) 0.51399(11) 0.026(3) Uiso 1 1 d .
C27A C 0.4763(9) 0.2765(8) 0.51945(16) 0.009(4) Uiso 1 1 d .
C27B C 0.3977(10) 0.2323(9) 0.52418(19) 0.033(5) Uiso 1 1 d .
H27A H 0.4041 0.2136 0.5351 0.049 Uiso 1 1 calc R
H27B H 0.3901 0.1888 0.5170 0.049 Uiso 1 1 calc R
H27C H 0.3477 0.2659 0.5235 0.049 Uiso 1 1 calc R
C27C C 0.4629(10) 0.3149(9) 0.50323(16) 0.022(5) Uiso 1 1 d .
H27D H 0.4119 0.3472 0.5036 0.033 Uiso 1 1 calc R
H27E H 0.4557 0.2755 0.4950 0.033 Uiso 1 1 calc R
H27F H 0.5126 0.3465 0.5007 0.033 Uiso 1 1 calc R
C28 C 0.7048(11) 0.1324(10) 0.50863(19) 0.027(5) Uiso 1 1 d .
N28 N 0.6293(8) 0.2422(7) 0.51993(13) 0.016(4) Uiso 1 1 d .
H28 H 0.6386 0.2918 0.5204 0.019 Uiso 1 1 calc R
O28 O 0.7182(7) 0.0638(7) 0.51033(12) 0.037(3) Uiso 1 1 d .
C28A C 0.7017(10) 0.1911(9) 0.52141(17) 0.017(5) Uiso 1 1 d .
C28B C 0.7842(10) 0.2387(9) 0.52113(19) 0.033(5) Uiso 1 1 d .
H28A H 0.7873 0.2676 0.5112 0.050 Uiso 1 1 calc R
H28B H 0.8334 0.2044 0.5219 0.050 Uiso 1 1 calc R
H28C H 0.7843 0.2744 0.5301 0.050 Uiso 1 1 calc R
C28C C 0.6918(10) 0.1489(9) 0.53741(17) 0.027(5) Uiso 1 1 d .
H28D H 0.6939 0.1860 0.5461 0.040 Uiso 1 1 calc R
H28E H 0.7382 0.1118 0.5386 0.040 Uiso 1 1 calc R
H28F H 0.6370 0.1220 0.5376 0.040 Uiso 1 1 calc R
C29 C 0.4085(10) 0.8205(9) 0.60335(17) 0.015(5) Uiso 1 1 d .
N29 N 0.4313(8) 0.8471(7) 0.63030(14) 0.021(4) Uiso 1 1 d .
H29 H 0.3817 0.8706 0.6303 0.025 Uiso 1 1 calc R
O29 O 0.3380(7) 0.8482(6) 0.60407(12) 0.030(3) Uiso 1 1 d .
C29A C 0.4482(10) 0.7917(8) 0.61802(16) 0.015(4) Uiso 1 1 d .
H29A H 0.5109 0.7845 0.6165 0.018 Uiso 1 1 calc R
C29B C 0.4035(11) 0.7128(9) 0.62349(19) 0.037(5) Uiso 1 1 d .
H29B H 0.3412 0.7207 0.6244 0.044 Uiso 1 1 calc R
H29C H 0.4254 0.6978 0.6341 0.044 Uiso 1 1 calc R
S29 S 0.4245(3) 0.6356(3) 0.60921(5) 0.0353(14) Uiso 1 1 d .
C30 C 0.5946(11) 0.4448(9) 0.6036(2) 0.028(5) Uiso 1 1 d .
N30 N 0.5069(8) 0.3887(7) 0.62400(14) 0.015(4) Uiso 1 1 d .
H30 H 0.5279 0.3819 0.6336 0.018 Uiso 1 1 calc R
O30 O 0.6645(8) 0.4352(7) 0.61003(14) 0.046(4) Uiso 1 1 d .
C30A C 0.5191(10) 0.4588(8) 0.61535(17) 0.015(5) Uiso 1 1 d .
H30A H 0.4663 0.4707 0.6092 0.018 Uiso 1 1 calc R
C30B C 0.5389(11) 0.5250(8) 0.62639(17) 0.022(5) Uiso 1 1 d .
H30B H 0.5922 0.5149 0.6323 0.027 Uiso 1 1 calc R
H30C H 0.4921 0.5320 0.6342 0.027 Uiso 1 1 calc R
S30 S 0.5507(3) 0.6123(3) 0.61391(5) 0.0309(13) Uiso 1 1 d .
C301 C 0.4436(11) 1.0040(11) 0.5399(2) 0.033(5) Uiso 1 1 d .
O302 O 0.4251(7) 0.9398(7) 0.54538(12) 0.037(3) Uiso 1 1 d .
O303 O 0.4401(7) 1.0691(7) 0.54798(13) 0.038(3) Uiso 1 1 d .
C304 C 0.4260(11) 1.0639(10) 0.56499(19) 0.037(5) Uiso 1 1 d .
H30D H 0.3778 1.0285 0.5669 0.044 Uiso 1 1 calc R
H30E H 0.4088 1.1150 0.5689 0.044 Uiso 1 1 calc R
C305 C 0.5000(11) 1.0374(9) 0.57450(19) 0.029(5) Uiso 1 1 d .
C306 C 0.5783(13) 1.0584(11) 0.5698(2) 0.048(6) Uiso 1 1 d .
H306 H 0.5871 1.0870 0.5603 0.058 Uiso 1 1 calc R
C307 C 0.6469(14) 1.0361(11) 0.5796(2) 0.062(7) Uiso 1 1 d .
H307 H 0.7033 1.0509 0.5769 0.074 Uiso 1 1 calc R
C308 C 0.6339(14) 0.9958(11) 0.5923(2) 0.058(6) Uiso 1 1 d .
H308 H 0.6817 0.9821 0.5986 0.069 Uiso 1 1 calc R
C309 C 0.5572(11) 0.9724(10) 0.5969(2) 0.034(5) Uiso 1 1 d .
H309 H 0.5510 0.9406 0.6060 0.040 Uiso 1 1 calc R
C310 C 0.4874(12) 0.9949(10) 0.5884(2) 0.043(6) Uiso 1 1 d .
H310 H 0.4316 0.9820 0.5919 0.051 Uiso 1 1 calc R
C311 C 0.4879(12) 0.8646(10) 0.6417(2) 0.032(5) Uiso 1 1 d .
O312 O 0.5603(8) 0.8409(6) 0.64282(12) 0.040(3) Uiso 1 1 d .
O313 O 0.4529(7) 0.9125(7) 0.65213(13) 0.042(4) Uiso 1 1 d .
C314 C 0.5049(16) 0.9507(14) 0.6654(3) 0.081(8) Uiso 1 1 d .
C315 C 0.5635(13) 1.0080(11) 0.6572(2) 0.060(6) Uiso 1 1 d .
H31A H 0.6192 0.9843 0.6553 0.090 Uiso 1 1 calc R
H31B H 0.5706 1.0533 0.6640 0.090 Uiso 1 1 calc R
H31C H 0.5385 1.0233 0.6470 0.090 Uiso 1 1 calc R
C316 C 0.4393(19) 0.9947(17) 0.6739(3) 0.143(12) Uiso 1 1 d .
H31D H 0.4664 1.0263 0.6821 0.215 Uiso 1 1 calc R
H31E H 0.3988 0.9594 0.6789 0.215 Uiso 1 1 calc R
H31F H 0.4090 1.0278 0.6664 0.215 Uiso 1 1 calc R
C317 C 0.5450(15) 0.8947(13) 0.6757(3) 0.095(8) Uiso 1 1 d .
H31G H 0.5844 0.8633 0.6694 0.143 Uiso 1 1 calc R
H31H H 0.5013 0.8618 0.6804 0.143 Uiso 1 1 calc R
H31I H 0.5766 0.9211 0.6841 0.143 Uiso 1 1 calc R
C321 C 0.4618(12) 0.3345(11) 0.6166(2) 0.042(6) Uiso 1 1 d .
O322 O 0.4250(7) 0.3447(6) 0.60384(13) 0.041(4) Uiso 1 1 d .
O323 O 0.4698(8) 0.2652(7) 0.62402(13) 0.048(4) Uiso 1 1 d .
C324 C 0.4541(12) 0.1910(11) 0.6146(2) 0.042(6) Uiso 1 1 d .
C325 C 0.5067(14) 0.1927(13) 0.6005(3) 0.085(8) Uiso 1 1 d .
H32A H 0.5124 0.1407 0.5962 0.127 Uiso 1 1 calc R
H32B H 0.5632 0.2127 0.6032 0.127 Uiso 1 1 calc R
H32C H 0.4802 0.2257 0.5925 0.127 Uiso 1 1 calc R
C326 C 0.3659(14) 0.1870(13) 0.6114(3) 0.083(8) Uiso 1 1 d .
H32D H 0.3538 0.2134 0.6013 0.124 Uiso 1 1 calc R
H32E H 0.3341 0.2116 0.6200 0.124 Uiso 1 1 calc R
H32F H 0.3486 0.1332 0.6105 0.124 Uiso 1 1 calc R
C327 C 0.4819(13) 0.1349(12) 0.6266(2) 0.073(7) Uiso 1 1 d .
H32G H 0.4580 0.0845 0.6240 0.109 Uiso 1 1 calc R
H32H H 0.4619 0.1509 0.6371 0.109 Uiso 1 1 calc R
H32I H 0.5442 0.1318 0.6266 0.109 Uiso 1 1 calc R
O331 O 0.6954(6) 0.1639(6) 0.49400(12) 0.025(3) Uiso 1 1 d .
C332 C 0.6984(12) 0.1105(10) 0.48093(19) 0.047(6) Uiso 1 1 d .
H33A H 0.7562 0.0896 0.4800 0.070 Uiso 1 1 calc R
H33B H 0.6832 0.1370 0.4710 0.070 Uiso 1 1 calc R
H33C H 0.6580 0.0688 0.4829 0.070 Uiso 1 1 calc R
O901 O 0.8525(8) 0.4358(7) 0.68941(13) 0.046(4) Uiso 1 1 d .
C911 C 0.9111(13) 0.2565(11) 0.6723(2) 0.062(7) Uiso 1 1 d .
H91A H 0.8517 0.2478 0.6692 0.093 Uiso 1 1 calc R
H91B H 0.9484 0.2462 0.6632 0.093 Uiso 1 1 calc R
H91C H 0.9183 0.3098 0.6757 0.093 Uiso 1 1 calc R
C912 C 0.9332(13) 0.2059(12) 0.6852(3) 0.057(6) Uiso 1 1 d .
N913 N 0.9491(11) 0.1663(10) 0.6959(2) 0.070(6) Uiso 1 1 d .
O921 O 0.249(2) 0.5193(19) 0.6318(3) 0.089(10) Uiso 0.50 1 d P
O922 O 0.2584(18) 0.3752(19) 0.6284(3) 0.072(9) Uiso 0.50 1 d P
O923 O 0.5301(16) 0.6876(14) 0.6607(3) 0.059(8) Uiso 0.50 1 d P
O924 O 0.035(2) 0.1829(18) 0.8274(4) 0.100(11) Uiso 0.50 1 d P
O925 O 0.575(3) 0.034(2) 0.7942(5) 0.162(17) Uiso 0.50 1 d P
O926 O 0.007(3) 0.252(3) 0.8430(5) 0.160(16) Uiso 0.50 1 d P
O927 O 0.463(3) 0.129(2) 0.8017(5) 0.154(15) Uiso 0.50 1 d P
O928 O 0.946(2) 0.187(2) 0.8543(4) 0.104(12) Uiso 0.50 1 d P
O929 O 0.266(2) 0.441(2) 0.6303(4) 0.101(11) Uiso 0.50 1 d P
O931 O 0.331(3) 0.435(3) 0.6495(5) 0.175(18) Uiso 0.50 1 d P
O932 O 0.579(3) 0.583(2) 0.6683(5) 0.146(15) Uiso 0.50 1 d P
O933 O 0.908(3) 0.158(3) 0.8655(6) 0.183(19) Uiso 0.50 1 d P

loop_
_atom_type_symbol
_atom_type_description
_atom_type_scat_dispersion_real
_atom_type_scat_dispersion_imag
_atom_type_scat_source
C C 0.0033 0.0016 'International Tables Vol C Tables 4.2.6.8 and 6.1.1.4'
H H 0.0000 0.0000 'International Tables Vol C Tables 4.2.6.8 and 6.1.1.4'
N N 0.0061 0.0033 'International Tables Vol C Tables 4.2.6.8 and 6.1.1.4'
O O 0.0106 0.0060 'International Tables Vol C Tables 4.2.6.8 and 6.1.1.4'
S S 0.1246 0.1234 'International Tables Vol C Tables 4.2.6.8 and 6.1.1.4'

loop_
_geom_angle_atom_site_label_1
_geom_angle_atom_site_label_2
_geom_angle_atom_site_label_3
_geom_angle
_geom_angle_site_symmetry_3
O1 C1 N2 121.9(15) .
O1 C1 C1A 117.3(15) .
N2 C1 C1A 120.8(15) .
C101 N1 C1A 123.7(15) .
N1 C1A C1B 107.8(14) .
N1 C1A C1 110.7(14) .
C1B C1A C1 107.5(14) .
N1 C1A C1C 110.2(14) .
C1B C1A C1C 107.5(15) .
C1 C1A C1C 113.0(15) .
O2 C2 N3 122.7(15) .
O2 C2 C2A 121.1(14) .
N3 C2 C2A 115.8(14) .
C1 N2 C2A 125.4(14) .
N2 C2A C2B 109.1(13) .
N2 C2A C2C 112.9(13) .
C2B C2A C2C 110.6(13) .
N2 C2A C2 108.2(12) .
C2B C2A C2 107.5(13) .
C2C C2A C2 108.3(13) .
O3 C3 N4 119.4(15) .
O3 C3 C3A 121.2(15) .
N4 C3 C3A 119.3(15) .
C2 N3 C3A 122.1(13) .
N3 C3A C3 112.3(13) .
N3 C3A C3F 110.0(13) .
C3 C3A C3F 106.1(13) .
N3 C3A C3B 110.6(13) .
C3 C3A C3B 112.0(14) .
C3F C3A C3B 105.5(13) .
C3A C3B C3C 112.3(13) .
N3D C3C C3B 109.5(12) .
C9 N3D C3E 120.8(14) .
C9 N3D C3C 127.9(14) .
C3E N3D C3C 111.0(12) .
N3D C3E C3F 109.6(13) .
C3A C3F C3E 113.9(13) .
O4 C4 N5 122.8(16) .
O4 C4 C4A 116.3(15) .
N5 C4 C4A 120.8(15) .
C3 N4 C4A 127.3(14) .
C4B C4A C4C 112.3(14) .
C4B C4A N4 108.6(12) .
C4C C4A N4 106.3(13) .
C4B C4A C4 113.8(14) .
C4C C4A C4 108.2(13) .
N4 C4A C4 107.3(13) .
O5 C5 N6 121.0(16) .
O5 C5 C5A 121.7(15) .
N6 C5 C5A 116.9(16) .
C4 N5 C5A 123.5(14) .
N5 C5A C5 111.6(13) .
N5 C5A C5B 106.5(13) .
C5 C5A C5B 110.1(14) .
N5 C5A C5C 112.1(13) .
C5 C5A C5C 108.3(13) .
C5B C5A C5C 108.1(13) .
O6 C6 N7 120.9(15) .
O6 C6 C6A 120.4(15) .
N7 C6 C6A 118.3(14) .
C5 N6 C6A 123.3(14) .
C6F C6A N6 112.9(13) .
C6F C6A C6 110.6(13) .
N6 C6A C6 111.9(12) .
C6F C6A C6B 108.4(13) .
N6 C6A C6B 105.8(12) .
C6 C6A C6B 106.9(12) .
C6C C6B C6A 115.0(14) .
C6B C6C N6D 108.6(13) .
C10 N6D C6E 121.6(15) .
C10 N6D C6C 126.1(14) .
C6E N6D C6C 111.9(13) .
N6D C6E C6F 108.5(13) .
C6A C6F C6E 112.3(14) .
O7 C7 N8 119.8(15) .
O7 C7 C7A 120.7(14) .
N8 C7 C7A 119.2(14) .
C6 N7 C7A 123.1(13) .
N7 C7A C7B 111.4(13) .
N7 C7A C7C 107.9(13) .
C7B C7A C7C 113.9(14) .
N7 C7A C7 107.3(13) .
C7B C7A C7 111.1(14) .
C7C C7A C7 104.7(12) .
O8 C8 O131 121.8(17) .
O8 C8 C8A 126.4(18) .
O131 C8 C8A 111.6(16) .
C7 N8 C8A 124.6(14) .
N8 C8A C8C 109.7(13) .
N8 C8A C8B 108.4(13) .
C8C C8A C8B 112.4(14) .
N8 C8A C8 108.1(14) .
C8C C8A C8 109.6(13) .
C8B C8A C8 108.4(14) .
O9 C9 N3D 121.1(16) .
O9 C9 C9A 116.9(15) .
N3D C9 C9A 122.0(15) .
C111 N9 C9A 121.4(15) .
N9 C9A C9B 107.3(12) .
N9 C9A C9 109.0(13) .
C9B C9A C9 106.0(13) .
C9A C9B S9 113.7(11) .
C9B S9 S10 101.3(7) .
O10 C10 N6D 117.8(15) .
O10 C10 C10A 120.3(16) .
N6D C10 C10A 122.0(16) .
C121 N10 C10A 116.9(16) .
N10 C10A C10 107.2(13) .
N10 C10A C10B 111.7(13) .
C10 C10A C10B 108.1(14) .
C10A C10B S10 107.7(11) .
C10B S10 S9 99.3(6) .
O102 C101 N1 122.2(17) .
O102 C101 O103 123.6(16) .
N1 C101 O103 114.0(16) .
C101 O103 C104 119.2(14) .
C105 C104 O103 113.1(14) .
C110 C105 C104 123.8(19) .
C110 C105 C106 115.3(19) .
C104 C105 C106 120.9(17) .
C107 C106 C105 119(2) .
C108 C107 C106 126(3) .
C107 C108 C109 118(3) .
C110 C109 C108 114(3) .
C105 C110 C109 128(2) .
O112 C111 N9 126.6(18) .
O112 C111 O113 118.5(17) .
N9 C111 O113 114.4(16) .
C111 O113 C114 124.3(14) .
C115 C114 C117 116.1(17) .
C115 C114 C116 110.1(18) .
C117 C114 C116 113.3(18) .
C115 C114 O113 101.3(15) .
C117 C114 O113 107.4(16) .
C116 C114 O113 107.5(16) .
O122 C121 N10 126(2) .
O122 C121 O123 126(2) .
N10 C121 O123 108(2) .
C121 O123 C124 117.1(17) .
C126 C124 O123 110.7(18) .
C126 C124 C125 117(2) .
O123 C124 C125 107.5(16) .
C126 C124 C127 110.6(19) .
O123 C124 C127 99.5(18) .
C125 C124 C127 110(2) .
C8 O131 C132 117.2(14) .
N12 C11 O11 119.4(16) .
N12 C11 C11A 121.8(17) .
O11 C11 C11A 118.6(16) .
C201 N11 C11A 121.1(15) .
N11 C11A C11 108.5(14) .
N11 C11A C11C 112.6(15) .
C11 C11A C11C 112.8(15) .
N11 C11A C11B 106.4(14) .
C11 C11A C11B 105.0(14) .
C11C C11A C11B 111.2(15) .
O12 C12 N13 122.2(15) .
O12 C12 C12A 116.0(14) .
N13 C12 C12A 121.7(15) .
C11 N12 C12A 128.3(15) .
N12 C12A C12 110.6(13) .
N12 C12A C12B 108.1(13) .
C12 C12A C12B 108.9(13) .
N12 C12A C12C 109.4(13) .
C12 C12A C12C 111.9(14) .
C12B C12A C12C 107.8(14) .
N14 C13 O13 124.4(15) .
N14 C13 C13A 117.3(14) .
O13 C13 C13A 118.2(13) .
C12 N13 C13A 122.3(14) .
N13 C13A C13F 110.0(13) .
N13 C13A C13B 111.5(13) .
C13F C13A C13B 108.2(13) .
N13 C13A C13 109.6(12) .
C13F C13A C13 107.2(13) .
C13B C13A C13 110.3(13) .
C13A C13B C13C 110.2(14) .
N13D C13C C13B 107.4(13) .
C19 N13D C13E 117.6(15) .
C19 N13D C13C 131.0(15) .
C13E N13D C13C 110.3(13) .
N13D C13E C13F 111.6(14) .
C13E C13F C13A 113.8(14) .
O14 C14 N15 125.0(18) .
O14 C14 C14A 118.0(17) .
N15 C14 C14A 117.0(17) .
C13 N14 C14A 122.6(14) .
N14 C14A C14 113.5(15) .
N14 C14A C14C 107.8(13) .
C14 C14A C14C 110.1(15) .
N14 C14A C14B 105.8(13) .
C14 C14A C14B 108.1(14) .
C14C C14A C14B 111.4(15) .
O15 C15 N16 119.0(15) .
O15 C15 C15A 123.4(15) .
N16 C15 C15A 116.7(15) .
C14 N15 C15A 122.3(15) .
N15 C15A C15B 109.5(14) .
N15 C15A C15C 109.8(13) .
C15B C15A C15C 111.6(14) .
N15 C15A C15 110.3(13) .
C15B C15A C15 107.9(13) .
C15C C15A C15 107.6(13) .
O16 C16 N17 122.9(17) .
O16 C16 C16A 117.5(15) .
N17 C16 C16A 119.6(16) .
C15 N16 C16A 124.5(14) .
N16 C16A C16 112.1(13) .
N16 C16A C16B 110.8(13) .
C16 C16A C16B 109.5(13) .
N16 C16A C16F 109.2(13) .
C16 C16A C16F 109.3(13) .
C16B C16A C16F 105.7(12) .
C16C C16B C16A 110.0(14) .
N16D C16C C16B 113.5(14) .
C20 N16D C16C 120.7(15) .
C20 N16D C16E 127.5(15) .
C16C N16D C16E 111.7(13) .
C16F C16E N16D 109.5(14) .
C16E C16F C16A 116.4(14) .
N18 C17 O17 119.4(18) .
N18 C17 C17A 122.2(18) .
O17 C17 C17A 117.9(18) .
C16 N17 C17A 124.3(15) .
N17 C17A C17 108.9(15) .
N17 C17A C17B 108.8(14) .
C17 C17A C17B 109.0(14) .
N17 C17A C17C 110.6(13) .
C17 C17A C17C 110.5(15) .
C17B C17A C17C 108.9(14) .
O18 C18 O231 116(2) .
O18 C18 C18A 130(3) .
O231 C18 C18A 110(2) .
C17 N18 C18A 124.5(17) .
N18 C18A C18 107.7(19) .
N18 C18A C18C 113.6(17) .
C18 C18A C18C 105.7(19) .
N18 C18A C18B 111.8(17) .
C18 C18A C18B 109.9(18) .
C18C C18A C18B 107.9(18) .
O19 C19 N13D 123.6(18) .
O19 C19 C19A 116.9(17) .
N13D C19 C19A 119.2(17) .
C211 N19 C19A 123.9(15) .
N19 C19A C19B 113.2(14) .
N19 C19A C19 107.4(14) .
C19B C19A C19 109.3(15) .
C19A C19B S19 112.8(12) .
C19B S19 S20 102.6(7) .
O20 C20 N16D 120.2(16) .
O20 C20 C20A 115.5(15) .
N16D C20 C20A 124.3(17) .
C221 N20 C20A 119.6(15) .
N20 C20A C20 111.2(14) .
N20 C20A C20B 105.3(13) .
C20 C20A C20B 110.2(14) .
C20A C20B S20 114.0(11) .
C20B S20 S19 100.5(6) .
O202 C201 O203 122.6(17) .
O202 C201 N11 125.3(18) .
O203 C201 N11 112.1(17) .
C201 O203 C204 118.9(15) .
O203 C204 C205 111.7(16) .
C210 C205 C206 118.8(19) .
C210 C205 C204 118.2(18) .
C206 C205 C204 123.0(19) .
C205 C206 C207 122(2) .
C206 C207 C208 120(2) .
C209 C208 C207 118(2) .
C208 C209 C210 119.0(19) .
C205 C210 C209 121.5(19) .
O212 C211 N19 125.4(17) .
O212 C211 O213 125.9(16) .
N19 C211 O213 108.6(15) .
C211 O213 C214 119.7(13) .
O213 C214 C217 101.5(14) .
O213 C214 C215 111.0(13) .
C217 C214 C215 110.6(15) .
O213 C214 C216 109.0(14) .
C217 C214 C216 109.8(14) .
C215 C214 C216 114.2(15) .
O222 C221 O223 131.4(19) .
O222 C221 N20 116.4(18) .
O223 C221 N20 112.1(18) .
C221 O223 C224 119.8(15) .
C227 C224 C226 109.9(16) .
C227 C224 C225 115.4(17) .
C226 C224 C225 112.7(17) .
C227 C224 O223 107.7(15) .
C226 C224 O223 103.8(15) .
C225 C224 O223 106.5(14) .
C18 O231 C232 120(2) .
O21 C21 N22 122.2(15) .
O21 C21 C21A 122.0(15) .
N22 C21 C21A 115.8(15) .
C301 N21 C21A 121.6(14) .
N21 C21A C21B 107.2(14) .
N21 C21A C21 114.0(14) .
C21B C21A C21 109.0(15) .
N21 C21A C21C 108.4(14) .
C21B C21A C21C 107.3(15) .
C21 C21A C21C 110.6(15) .
O22 C22 N23 121.6(15) .
O22 C22 C22A 120.2(15) .
N23 C22 C22A 117.9(14) .
C21 N22 C22A 123.4(14) .
N22 C22A C22B 108.0(13) .
N22 C22A C22C 110.8(12) .
C22B C22A C22C 108.7(14) .
N22 C22A C22 110.0(13) .
C22B C22A C22 109.3(13) .
C22C C22A C22 110.0(13) .
O23 C23 N24 121.4(15) .
O23 C23 C23A 119.9(14) .
N24 C23 C23A 118.3(14) .
C22 N23 C23A 118.2(13) .
N23 C23A C23F 111.8(12) .
N23 C23A C23 112.3(12) .
C23F C23A C23 113.0(13) .
N23 C23A C23B 106.7(12) .
C23F C23A C23B 105.2(12) .
C23 C23A C23B 107.3(12) .
C23A C23B C23C 117.3(13) .
N23D C23C C23B 108.3(12) .
C29 N23D C23E 127.7(13) .
C29 N23D C23C 116.9(12) .
C23E N23D C23C 113.4(12) .
N23D C23E C23F 112.5(13) .
C23A C23F C23E 114.0(12) .
O24 C24 N25 122.1(15) .
O24 C24 C24A 119.3(15) .
N25 C24 C24A 118.5(14) .
C23 N24 C24A 123.0(13) .
N24 C24A C24 110.7(12) .
N24 C24A C24B 111.1(12) .
C24 C24A C24B 113.0(13) .
N24 C24A C24C 106.8(12) .
C24 C24A C24C 108.1(12) .
C24B C24A C24C 106.8(12) .
O25 C25 N26 121.8(15) .
O25 C25 C25A 117.5(15) .
N26 C25 C25A 120.0(15) .
C24 N25 C25A 122.7(13) .
N25 C25A C25C 109.8(13) .
N25 C25A C25 110.4(13) .
C25C C25A C25 110.8(14) .
N25 C25A C25B 107.1(13) .
C25C C25A C25B 109.0(14) .
C25 C25A C25B 109.7(13) .
O26 C26 N27 126.6(16) .
O26 C26 C26A 116.6(15) .
N27 C26 C26A 116.8(15) .
C25 N26 C26A 123.5(13) .
N26 C26A C26F 109.0(13) .
N26 C26A C26B 106.7(13) .
C26F C26A C26B 109.2(12) .
N26 C26A C26 110.6(12) .
C26F C26A C26 111.7(13) .
C26B C26A C26 109.6(13) .
C26C C26B C26A 115.1(14) .
N26D C26C C26B 110.3(13) .
C30 N26D C26E 119.7(14) .
C30 N26D C26C 126.7(14) .
C26E N26D C26C 113.3(12) .
N26D C26E C26F 111.1(13) .
C26A C26F C26E 112.3(13) .
O27 C27 N28 122.4(14) .
O27 C27 C27A 116.6(13) .
N28 C27 C27A 120.9(14) .
C26 N27 C27A 120.4(13) .
N27 C27A C27B 113.4(12) .
N27 C27A C27C 107.0(12) .
C27B C27A C27C 110.2(12) .
N27 C27A C27 109.0(11) .
C27B C27A C27 108.9(12) .
C27C C27A C27 108.2(11) .
O28 C28 O331 121.4(15) .
O28 C28 C28A 126.6(15) .
O331 C28 C28A 111.9(14) .
C27 N28 C28A 123.8(13) .
N28 C28A C28 112.9(13) .
N28 C28A C28B 109.0(13) .
C28 C28A C28B 109.5(13) .
N28 C28A C28C 106.8(12) .
C28 C28A C28C 107.7(13) .
C28B C28A C28C 110.9(13) .
O29 C29 N23D 119.6(14) .
O29 C29 C29A 118.9(14) .
N23D C29 C29A 119.9(14) .
C311 N29 C29A 123.0(14) .
N29 C29A C29 107.0(12) .
N29 C29A C29B 106.9(11) .
C29 C29A C29B 110.3(13) .
C29A C29B S29 111.3(11) .
C29B S29 S30 101.1(6) .
O30 C30 N26D 122.7(16) .
O30 C30 C30A 114.5(14) .
N26D C30 C30A 122.7(15) .
C321 N30 C30A 116.1(13) .
N30 C30A C30B 111.6(12) .
N30 C30A C30 106.7(12) .
C30B C30A C30 110.7(13) .
C30A C30B S30 107.5(10) .
C30B S30 S29 100.0(6) .
O302 C301 O303 124.7(16) .
O302 C301 N21 123.9(17) .
O303 C301 N21 111.4(16) .
C301 O303 C304 117.4(14) .
O303 C304 C305 115.6(14) .
C306 C305 C310 121.4(18) .
C306 C305 C304 118.2(16) .
C310 C305 C304 120.4(16) .
C305 C306 C307 116.8(19) .
C308 C307 C306 121(2) .
C307 C308 C309 123(2) .
C308 C309 C310 119.1(19) .
C309 C310 C305 118.4(18) .
O312 C311 O313 123.6(16) .
O312 C311 N29 126.5(17) .
O313 C311 N29 109.9(16) .
C311 O313 C314 122.2(15) .
C317 C314 C316 112(2) .
C317 C314 C315 117(2) .
C316 C314 C315 107(2) .
C317 C314 O313 111.8(19) .
C316 C314 O313 102(2) .
C315 C314 O313 105.9(17) .
O322 C321 N30 123.4(18) .
O322 C321 O323 124.7(18) .
N30 C321 O323 111.6(16) .
C321 O323 C324 119.8(14) .
C326 C324 C325 113.7(18) .
C326 C324 C327 112.9(18) .
C325 C324 C327 114.0(18) .
C326 C324 O323 107.3(16) .
C325 C324 O323 108.2(16) .
C327 C324 O323 99.3(14) .
C28 O331 C332 115.2(12) .
N913 C912 C911 178(2) .
O933 O928 O926 161(4) 1_655
O922 O929 O921 163(4) .

loop_
_geom_bond_atom_site_label_1
_geom_bond_atom_site_label_2
_geom_bond_distance
_geom_bond_site_symmetry_2
C1 O1 1.279(17) .
C1 N2 1.305(18) .
C1 C1A 1.50(2) .
N1 C101 1.262(18) .
N1 C1A 1.47(2) .
C1A C1B 1.48(2) .
C1A C1C 1.51(2) .
C2 O2 1.246(17) .
C2 N3 1.349(18) .
C2 C2A 1.59(2) .
N2 C2A 1.458(18) .
C2A C2B 1.51(2) .
C2A C2C 1.515(19) .
C3 O3 1.269(17) .
C3 N4 1.285(17) .
C3 C3A 1.49(2) .
N3 C3A 1.465(18) .
C3A C3F 1.52(2) .
C3A C3B 1.53(2) .
C3B C3C 1.545(19) .
C3C N3D 1.470(18) .
N3D C9 1.326(18) .
N3D C3E 1.453(19) .
C3E C3F 1.52(2) .
C4 O4 1.269(18) .
C4 N5 1.321(18) .
C4 C4A 1.53(2) .
N4 C4A 1.509(18) .
C4A C4B 1.50(2) .
C4A C4C 1.51(2) .
C5 O5 1.271(18) .
C5 N6 1.360(19) .
C5 C5A 1.52(2) .
N5 C5A 1.445(18) .
C5A C5B 1.53(2) .
C5A C5C 1.55(2) .
C6 O6 1.212(16) .
C6 N7 1.358(17) .
C6 C6A 1.53(2) .
N6 C6A 1.503(19) .
C6A C6F 1.49(2) .
C6A C6B 1.54(2) .
C6B C6C 1.47(2) .
C6C N6D 1.510(19) .
N6D C10 1.335(19) .
N6D C6E 1.490(19) .
C6E C6F 1.55(2) .
C7 O7 1.287(17) .
C7 N8 1.317(17) .
C7 C7A 1.55(2) .
N7 C7A 1.449(19) .
C7A C7B 1.51(2) .
C7A C7C 1.54(2) .
C8 O8 1.223(19) .
C8 O131 1.355(19) .
C8 C8A 1.53(2) .
N8 C8A 1.470(19) .
C8A C8C 1.48(2) .
C8A C8B 1.52(2) .
C9 O9 1.256(18) .
C9 C9A 1.56(2) .
N9 C111 1.29(2) .
N9 C9A 1.423(17) .
C9A C9B 1.54(2) .
C9B S9 1.801(17) .
S9 S10 2.046(7) .
C10 O10 1.258(18) .
C10 C10A 1.52(2) .
N10 C121 1.33(2) .
N10 C10A 1.456(19) .
C10A C10B 1.53(2) .
C10B S10 1.815(16) .
C101 O102 1.241(17) .
C101 O103 1.335(18) .
O103 C104 1.471(18) .
C104 C105 1.40(2) .
C105 C110 1.36(2) .
C105 C106 1.40(2) .
C106 C107 1.39(3) .
C107 C108 1.32(3) .
C108 C109 1.46(3) .
C109 C110 1.40(3) .
C111 O112 1.268(19) .
C111 O113 1.355(18) .
O113 C114 1.52(2) .
C114 C115 1.48(2) .
C114 C117 1.51(3) .
C114 C116 1.51(3) .
C121 O122 1.19(2) .
C121 O123 1.38(2) .
O123 C124 1.50(2) .
C124 C126 1.48(3) .
C124 C125 1.53(3) .
C124 C127 1.55(3) .
O131 C132 1.453(18) .
C11 N12 1.302(19) .
C11 O11 1.306(18) .
C11 C11A 1.50(2) .
N11 C201 1.366(19) .
N11 C11A 1.44(2) .
C11A C11C 1.51(2) .
C11A C11B 1.54(2) .
C12 O12 1.298(17) .
C12 N13 1.305(18) .
C12 C12A 1.51(2) .
N12 C12A 1.436(19) .
C12A C12B 1.55(2) .
C12A C12C 1.55(2) .
C13 N14 1.282(16) .
C13 O13 1.304(16) .
C13 C13A 1.57(2) .
N13 C13A 1.435(18) .
C13A C13F 1.52(2) .
C13A C13B 1.53(2) .
C13B C13C 1.56(2) .
C13C N13D 1.488(19) .
N13D C19 1.326(19) .
N13D C13E 1.454(19) .
C13E C13F 1.48(2) .
C14 O14 1.208(18) .
C14 N15 1.304(19) .
C14 C14A 1.53(2) .
N14 C14A 1.50(2) .
C14A C14C 1.54(2) .
C14A C14B 1.55(2) .
C15 O15 1.238(17) .
C15 N16 1.359(18) .
C15 C15A 1.56(2) .
N15 C15A 1.416(19) .
C15A C15B 1.53(2) .
C15A C15C 1.55(2) .
C16 O16 1.281(18) .
C16 N17 1.327(19) .
C16 C16A 1.53(2) .
N16 C16A 1.421(18) .
C16A C16B 1.53(2) .
C16A C16F 1.56(2) .
C16B C16C 1.48(2) .
C16C N16D 1.447(19) .
N16D C20 1.315(18) .
N16D C16E 1.51(2) .
C16E C16F 1.48(2) .
C17 N18 1.28(2) .
C17 O17 1.32(2) .
C17 C17A 1.48(2) .
N17 C17A 1.46(2) .
C17A C17B 1.53(2) .
C17A C17C 1.55(2) .
C18 O18 1.26(3) .
C18 O231 1.40(3) .
C18 C18A 1.50(3) .
N18 C18A 1.48(2) .
C18A C18C 1.52(3) .
C18A C18B 1.52(2) .
C19 O19 1.213(19) .
C19 C19A 1.53(2) .
N19 C211 1.313(18) .
N19 C19A 1.48(2) .
C19A C19B 1.50(2) .
C19B S19 1.788(17) .
S19 S20 2.053(7) .
C20 O20 1.249(18) .
C20 C20A 1.49(2) .
N20 C221 1.39(2) .
N20 C20A 1.481(19) .
C20A C20B 1.53(2) .
C20B S20 1.840(16) .
C201 O202 1.213(18) .
C201 O203 1.348(19) .
O203 C204 1.45(2) .
C204 C205 1.47(2) .
C205 C210 1.36(2) .
C205 C206 1.36(2) .
C206 C207 1.38(2) .
C207 C208 1.43(2) .
C208 C209 1.36(2) .
C209 C210 1.45(2) .
C211 O212 1.201(18) .
C211 O213 1.344(17) .
O213 C214 1.472(18) .
C214 C217 1.48(2) .
C214 C215 1.49(2) .
C214 C216 1.57(2) .
C221 O222 1.209(19) .
C221 O223 1.262(19) .
O223 C224 1.52(2) .
C224 C227 1.48(2) .
C224 C226 1.50(2) .
C224 C225 1.51(2) .
O231 C232 1.40(3) .
C21 O21 1.251(17) .
C21 N22 1.337(18) .
C21 C21A 1.50(2) .
N21 C301 1.361(18) .
N21 C21A 1.450(19) .
C21A C21B 1.48(2) .
C21A C21C 1.57(2) .
C22 O22 1.256(17) .
C22 N23 1.366(18) .
C22 C22A 1.53(2) .
N22 C22A 1.465(18) .
C22A C22B 1.50(2) .
C22A C22C 1.51(2) .
C23 O23 1.248(16) .
C23 N24 1.321(17) .
C23 C23A 1.51(2) .
N23 C23A 1.496(18) .
C23A C23F 1.497(18) .
C23A C23B 1.52(2) .
C23B C23C 1.522(19) .
C23C N23D 1.483(17) .
N23D C29 1.372(17) .
N23D C23E 1.413(18) .
C23E C23F 1.524(19) .
C24 O24 1.258(16) .
C24 N25 1.310(17) .
C24 C24A 1.50(2) .
N24 C24A 1.485(17) .
C24A C24B 1.51(2) .
C24A C24C 1.538(19) .
C25 O25 1.260(17) .
C25 N26 1.326(18) .
C25 C25A 1.51(2) .
N25 C25A 1.494(19) .
C25A C25C 1.50(2) .
C25A C25B 1.54(2) .
C26 O26 1.239(17) .
C26 N27 1.299(18) .
C26 C26A 1.57(2) .
N26 C26A 1.475(18) .
C26A C26F 1.52(2) .
C26A C26B 1.54(2) .
C26B C26C 1.49(2) .
C26C N26D 1.491(19) .
N26D C30 1.315(18) .
N26D C26E 1.461(18) .
C26E C26F 1.52(2) .
C27 O27 1.247(15) .
C27 N28 1.273(16) .
C27 C27A 1.57(2) .
N27 C27A 1.468(17) .
C27A C27B 1.51(2) .
C27A C27C 1.534(19) .
C28 O28 1.225(17) .
C28 O331 1.355(17) .
C28 C28A 1.49(2) .
N28 C28A 1.450(18) .
C28A C28B 1.54(2) .
C28A C28C 1.542(19) .
C29 O29 1.208(16) .
C29 C29A 1.471(19) .
N29 C311 1.344(19) .
N29 C29A 1.439(17) .
C29A C29B 1.61(2) .
C29B S29 1.834(17) .
S29 S30 2.059(7) .
C30 O30 1.235(17) .
C30 C30A 1.56(2) .
N30 C321 1.34(2) .
N30 C30A 1.436(17) .
C30A C30B 1.515(19) .
C30B S30 1.860(15) .
C301 O302 1.247(18) .
C301 O303 1.327(18) .
O303 C304 1.450(17) .
C304 C305 1.48(2) .
C305 C306 1.34(2) .
C305 C310 1.40(2) .
C306 C307 1.41(2) .
C307 C308 1.29(2) .
C308 C309 1.33(2) .
C309 C310 1.36(2) .
C311 O312 1.212(18) .
C311 O313 1.328(18) .
O313 C314 1.54(2) .
C314 C317 1.45(3) .
C314 C316 1.47(3) .
C314 C315 1.53(3) .
C321 O322 1.232(18) .
C321 O323 1.366(19) .
O323 C324 1.54(2) .
C324 C326 1.41(2) .
C324 C325 1.45(2) .
C324 C327 1.47(2) .
O331 C332 1.441(17) .
C911 C912 1.45(2) .
C912 N913 1.16(2) .
O921 O929 1.40(4) .
O922 O929 1.16(4) .
O926 O928 1.76(5) 1_455
O928 O933 1.23(5) .
O928 O926 1.76(5) 1_655
